data_7028429
loop_
_publ_author_name
'Vinogradova, Katerina A.'
'Plyusnin, Victor F.'
'Kupryakov, Arkady S.'
'Rakhmanova, Marianna I.'
'Pervukhina, Natalia V.'
'Naumov, Dmitrii Yu'
'Sheludyakova, Lilia A.'
'Nikolaenkova, Elena B.'
'Krivopalov, Viktor P.'
'Bushuev, Mark B.'

_publ_section_title
;
 Halide impact on emission of mononuclear copper(i) complexes with
 pyrazolylpyrimidine and triphenylphosphine.
;
_journal_issue 7
_journal_name_full 'Dalton transactions (Cambridge, England : 2003)'
_journal_page_first 2953
_journal_page_last 2960
_journal_paper_doi 10.1039/c3dt53040j
_journal_volume 43
_journal_year 2014
_chemical_formula_moiety 'C42 H38 Cl Cu N5 P'
_chemical_formula_sum 'C42 H38 Cl Cu N5 P'
_chemical_formula_weight 742.73
_space_group_IT_number 2
_symmetry_cell_setting triclinic
_symmetry_Int_Tables_number 2
_symmetry_space_group_name_Hall '-P 1'
_symmetry_space_group_name_H-M 'P -1'
_atom_sites_solution_hydrogens geom
_atom_sites_solution_primary direct
_atom_sites_solution_secondary difmap
_audit_creation_method SHELXL-97
_cell_angle_alpha 69.3970(10)
_cell_angle_beta 79.4040(10)
_cell_angle_gamma 82.5140(10)
_cell_formula_units_Z 2
_cell_length_a 11.1677(4)
_cell_length_b 13.1184(7)
_cell_length_c 13.3150(7)
_cell_measurement_reflns_used 4151
_cell_measurement_temperature 150(2)
_cell_measurement_theta_max 26.35
_cell_measurement_theta_min 2.71
_cell_volume 1790.22(15)
_computing_cell_refinement 'SAINT (Bruker, 2004)'
_computing_data_collection 'APEX2 (Bruker, 2004)'
_computing_data_reduction 'SAINT (Bruker, 2004)'
_computing_molecular_graphics 'SHELXTL (Bruker, 2004)'
_computing_publication_material 'SHELXTL (Bruker, 2004)'
_computing_structure_refinement 'SHELXTL (Bruker, 2004)'
_computing_structure_solution 'SHELXTL (Bruker, 2004)'
_diffrn_ambient_temperature 150(2)
_diffrn_detector_area_resol_mean 25
_diffrn_measured_fraction_theta_full 0.994
_diffrn_measured_fraction_theta_max 0.994
_diffrn_measurement_device_type 'Bruker Nonius X8Apex CCD area-detector'
_diffrn_measurement_method '\f scans'
_diffrn_radiation_monochromator graphite
_diffrn_radiation_probe x-ray
_diffrn_radiation_type MoK\a
_diffrn_radiation_wavelength 0.71073
_diffrn_reflns_av_R_equivalents 0.0149
_diffrn_reflns_av_sigmaI/netI 0.0349
_diffrn_reflns_limit_h_max 8
_diffrn_reflns_limit_h_min -13
_diffrn_reflns_limit_k_max 16
_diffrn_reflns_limit_k_min -16
_diffrn_reflns_limit_l_max 16
_diffrn_reflns_limit_l_min -16
_diffrn_reflns_number 10358
_diffrn_reflns_theta_full 25.50
_diffrn_reflns_theta_max 26.37
_diffrn_reflns_theta_min 1.91
_diffrn_source 'fine-focus sealed tube'
_diffrn_standards_decay_% 0
_diffrn_standards_number 0
_exptl_absorpt_coefficient_mu 0.768
_exptl_absorpt_correction_T_max 0.8935
_exptl_absorpt_correction_T_min 0.8312
_exptl_absorpt_correction_type multi-scan
_exptl_absorpt_process_details 'SADABS (Bruker, 2004)'
_exptl_crystal_colour yellow
_exptl_crystal_density_diffrn 1.378
_exptl_crystal_density_method 'not measured'
_exptl_crystal_description prism
_exptl_crystal_F_000 772
_exptl_crystal_size_max 0.25
_exptl_crystal_size_mid 0.22
_exptl_crystal_size_min 0.15
_refine_diff_density_max 0.379
_refine_diff_density_min -0.288
_refine_diff_density_rms 0.053
_refine_ls_extinction_method none
_refine_ls_goodness_of_fit_ref 1.049
_refine_ls_hydrogen_treatment constr
_refine_ls_matrix_type full
_refine_ls_number_parameters 486
_refine_ls_number_reflns 7270
_refine_ls_number_restraints 10
_refine_ls_restrained_S_all 1.051
_refine_ls_R_factor_all 0.0494
_refine_ls_R_factor_gt 0.0330
_refine_ls_shift/su_max 0.001
_refine_ls_shift/su_mean 0.000
_refine_ls_structure_factor_coef Fsqd
_refine_ls_weighting_details 'calc w=1/[\s^2^(Fo^2^)+(0.0372P)^2^+0.6302P] where P=(Fo^2^+2Fc^2^)/3'
_refine_ls_weighting_scheme calc
_refine_ls_wR_factor_gt 0.0756
_refine_ls_wR_factor_ref 0.0799
_reflns_number_gt 5156
_reflns_number_total 7270
_reflns_threshold_expression >2\s(I)
_cod_data_source_file c3dt53040j.txt
_cod_data_source_block 1
_cod_database_code 7028429

loop_
_symmetry_equiv_pos_as_xyz
'x, y, z'
'-x, -y, -z'

loop_
_atom_site_label
_atom_site_type_symbol
_atom_site_fract_x
_atom_site_fract_y
_atom_site_fract_z
_atom_site_U_iso_or_equiv
_atom_site_adp_type
_atom_site_occupancy
_atom_site_symmetry_multiplicity
_atom_site_calc_flag
_atom_site_refinement_flags
_atom_site_disorder_assembly
_atom_site_disorder_group
Cu1 Cu 0.78898(3) 0.27941(2) 0.30482(2) 0.01874(8) Uani 1 1 d . . .
Cl1 Cl 0.74436(5) 0.14802(4) 0.24533(4) 0.02356(13) Uani 1 1 d . . .
P1 P 0.77044(5) 0.27214(4) 0.47376(4) 0.01803(13) Uani 1 1 d . A .
N11 N 0.92230(17) 0.38448(13) 0.19837(13) 0.0171(4) Uani 1 1 d . . .
N12 N 0.87025(16) 0.48817(13) 0.15269(13) 0.0163(4) Uani 1 1 d . . .
N13 N 0.68226(17) 0.41654(13) 0.21562(14) 0.0213(4) Uani 1 1 d . . .
N14 N 0.50132(18) 0.50323(15) 0.14140(16) 0.0300(5) Uani 1 1 d . . .
N15 N 0.50248(18) 0.66484(15) -0.00221(14) 0.0250(4) Uani 1 1 d . . .
C11 C 1.0384(2) 0.39604(16) 0.19786(16) 0.0180(4) Uani 1 1 d . . .
C12 C 1.0630(2) 0.50746(16) 0.15240(16) 0.0202(5) Uani 1 1 d . . .
H12 H 1.1393 0.5368 0.1427 0.024 Uiso 1 1 calc R . .
C13 C 0.9553(2) 0.56497(16) 0.12506(16) 0.0176(4) Uani 1 1 d . . .
C14 C 0.7453(2) 0.49823(16) 0.14178(16) 0.0170(4) Uani 1 1 d . . .
C15 C 0.6943(2) 0.58148(16) 0.06276(16) 0.0187(5) Uani 1 1 d . . .
H15 H 0.7424 0.6346 0.0079 0.022 Uiso 1 1 calc R . .
C16 C 0.5673(2) 0.58468(17) 0.06657(17) 0.0211(5) Uani 1 1 d . . .
C17 C 0.5646(2) 0.42415(18) 0.2078(2) 0.0316(6) Uani 1 1 d . . .
H17 H 0.5197 0.3649 0.2563 0.038 Uiso 1 1 calc R . .
C21 C 0.8882(2) 0.20686(16) 0.55994(16) 0.0181(4) Uani 1 1 d . . .
C22 C 0.9771(2) 0.13472(18) 0.52954(17) 0.0246(5) Uani 1 1 d . . .
H22 H 0.9777 0.1218 0.4636 0.029 Uiso 1 1 calc R . .
C23 C 1.0658(2) 0.08102(18) 0.59517(19) 0.0290(5) Uani 1 1 d . . .
H23 H 1.1266 0.0318 0.5737 0.035 Uiso 1 1 calc R . .
C24 C 1.0655(2) 0.09918(18) 0.69111(18) 0.0267(5) Uani 1 1 d . . .
H24 H 1.1255 0.0619 0.7360 0.032 Uiso 1 1 calc R . .
C25 C 0.9778(2) 0.17158(18) 0.72225(18) 0.0269(5) Uani 1 1 d . . .
H25 H 0.9776 0.1841 0.7884 0.032 Uiso 1 1 calc R . .
C26 C 0.8905(2) 0.22570(17) 0.65653(17) 0.0244(5) Uani 1 1 d . . .
H26 H 0.8313 0.2763 0.6774 0.029 Uiso 1 1 calc R . .
C31 C 0.7576(2) 0.41020(18) 0.47988(18) 0.0257(5) Uani 1 1 d D . .
C41 C 0.6326(2) 0.20707(19) 0.55594(17) 0.0266(5) Uani 1 1 d . . .
C42 C 0.5643(2) 0.15995(16) 0.51039(17) 0.0220(5) Uani 1 1 d . A 1
H42 H 0.5870 0.1660 0.4363 0.026 Uiso 1 1 calc R A 1
C111 C 1.1228(2) 0.30086(16) 0.24232(16) 0.0186(4) Uani 1 1 d . . .
C112 C 1.2238(2) 0.31264(18) 0.28335(18) 0.0264(5) Uani 1 1 d . . .
H112 H 1.2403 0.3828 0.2810 0.032 Uiso 1 1 calc R . .
C113 C 1.3009(2) 0.22199(19) 0.32791(19) 0.0302(6) Uani 1 1 d . . .
H113 H 1.3692 0.2305 0.3568 0.036 Uiso 1 1 calc R . .
C114 C 1.2792(2) 0.11979(18) 0.33060(18) 0.0279(5) Uani 1 1 d . . .
H114 H 1.3324 0.0582 0.3610 0.033 Uiso 1 1 calc R . .
C115 C 1.1794(2) 0.10755(17) 0.28880(17) 0.0252(5) Uani 1 1 d . . .
H115 H 1.1650 0.0376 0.2891 0.030 Uiso 1 1 calc R . .
C116 C 1.1002(2) 0.19712(17) 0.24637(16) 0.0219(5) Uani 1 1 d . . .
H116 H 1.0304 0.1878 0.2200 0.026 Uiso 1 1 calc R . .
C131 C 0.9286(2) 0.68440(16) 0.08393(16) 0.0172(4) Uani 1 1 d . . .
C132 C 1.0100(2) 0.74772(17) -0.00055(16) 0.0208(5) Uani 1 1 d . . .
H132 H 1.0792 0.7134 -0.0323 0.025 Uiso 1 1 calc R . .
C133 C 0.9902(2) 0.86046(17) -0.03833(18) 0.0266(5) Uani 1 1 d . . .
H133 H 1.0462 0.9032 -0.0956 0.032 Uiso 1 1 calc R . .
C134 C 0.8894(2) 0.91080(17) 0.00708(18) 0.0270(5) Uani 1 1 d . . .
H134 H 0.8749 0.9879 -0.0202 0.032 Uiso 1 1 calc R . .
C135 C 0.8093(2) 0.84871(18) 0.09245(19) 0.0257(5) Uani 1 1 d . . .
H135 H 0.7406 0.8835 0.1242 0.031 Uiso 1 1 calc R . .
C136 C 0.8291(2) 0.73591(17) 0.13174(17) 0.0214(5) Uani 1 1 d . . .
H136 H 0.7749 0.6938 0.1912 0.026 Uiso 1 1 calc R . .
C161 C 0.5528(2) 0.76813(19) -0.07197(18) 0.0313(6) Uani 1 1 d . . .
H16C H 0.5234 0.7922 -0.1430 0.038 Uiso 1 1 calc R . .
H16D H 0.6431 0.7584 -0.0846 0.038 Uiso 1 1 calc R . .
C162 C 0.5131(3) 0.8536(2) -0.0179(3) 0.0515(8) Uani 1 1 d . . .
H16G H 0.5421 0.9249 -0.0672 0.062 Uiso 1 1 calc R . .
H16H H 0.5505 0.8332 0.0491 0.062 Uiso 1 1 calc R . .
C163 C 0.3742(3) 0.8639(3) 0.0105(3) 0.0559(9) Uani 1 1 d . . .
H16I H 0.3513 0.9128 0.0542 0.067 Uiso 1 1 calc R . .
H16J H 0.3377 0.8973 -0.0572 0.067 Uiso 1 1 calc R . .
C164 C 0.3230(3) 0.7537(3) 0.0739(2) 0.0465(8) Uani 1 1 d . . .
H16E H 0.3481 0.7257 0.1469 0.056 Uiso 1 1 calc R . .
H16F H 0.2327 0.7620 0.0830 0.056 Uiso 1 1 calc R . .
C165 C 0.3687(2) 0.6733(2) 0.01541(19) 0.0318(6) Uani 1 1 d . . .
H16A H 0.3381 0.6008 0.0591 0.038 Uiso 1 1 calc R . .
H16B H 0.3381 0.6979 -0.0552 0.038 Uiso 1 1 calc R . .
C32A C 0.8567(3) 0.4697(2) 0.4346(2) 0.0502(8) Uani 0.707(7) 1 d PD B 1
H32A H 0.9314 0.4357 0.4104 0.060 Uiso 1 1 calc R B 1
C33A C 0.8503(10) 0.5796(5) 0.4232(6) 0.0476(16) Uani 0.707(7) 1 d PD B 1
H33A H 0.9143 0.6242 0.3805 0.057 Uiso 0.707(7) 1 calc PR B 1
C34A C 0.7497(9) 0.6217(9) 0.4747(15) 0.057(2) Uani 0.707(7) 1 d PD B 1
H34A H 0.7472 0.6956 0.4710 0.068 Uiso 0.707(7) 1 calc PR B 1
C35A C 0.6500(5) 0.5607(4) 0.5328(6) 0.0661(19) Uani 0.707(7) 1 d PD B 1
H35A H 0.5818 0.5922 0.5687 0.079 Uiso 0.707(7) 1 calc PR B 1
C36A C 0.6531(4) 0.4523(4) 0.5370(5) 0.0462(13) Uani 0.707(7) 1 d PD B 1
H36A H 0.5877 0.4080 0.5765 0.055 Uiso 0.707(7) 1 calc PR B 1
C43A C 0.4631(2) 0.10375(18) 0.57008(19) 0.0271(5) Uani 0.684(10) 1 d P A 1
H43A H 0.4130 0.0804 0.5331 0.033 Uiso 1 1 calc R A 1
C44A C 0.4329(4) 0.0808(5) 0.6776(4) 0.0250(10) Uani 0.684(10) 1 d P A 1
H44A H 0.3647 0.0401 0.7171 0.030 Uiso 0.684(10) 1 calc PR A 1
C45A C 0.5060(5) 0.1194(5) 0.7287(3) 0.0349(13) Uani 0.684(10) 1 d P A 1
H45A H 0.4875 0.1052 0.8047 0.042 Uiso 0.684(10) 1 calc PR A 1
C46A C 0.6052(5) 0.1783(5) 0.6699(3) 0.0329(12) Uani 0.684(10) 1 d P A 1
H46A H 0.6564 0.2000 0.7073 0.039 Uiso 0.684(10) 1 calc PR A 1
C32B C 0.8567(3) 0.4697(2) 0.4346(2) 0.0502(8) Uani 0.293(7) 1 d PD B 2
C33B C 0.871(3) 0.5711(14) 0.4494(16) 0.0476(16) Uani 0.293(7) 1 d PD B 2
H33B H 0.9483 0.5892 0.4546 0.057 Uiso 0.293(7) 1 calc PR B 2
C34B C 0.769(2) 0.641(3) 0.456(4) 0.057(2) Uani 0.293(7) 1 d PD B 2
H34B H 0.7709 0.7130 0.4554 0.068 Uiso 0.293(7) 1 calc PR B 2
C35B C 0.6668(15) 0.5928(11) 0.4624(14) 0.0661(19) Uani 0.293(7) 1 d PD B 2
H35B H 0.5917 0.6363 0.4615 0.079 Uiso 0.293(7) 1 calc PR B 2
C36B C 0.6631(11) 0.4847(9) 0.4705(12) 0.0462(13) Uani 0.293(7) 1 d PD B 2
H36B H 0.5863 0.4617 0.4692 0.055 Uiso 0.293(7) 1 calc PR B 2
C43B C 0.4631(2) 0.10375(18) 0.57008(19) 0.0271(5) Uani 0.316(10) 1 d P A 2
C44B C 0.4180(11) 0.1240(9) 0.6721(10) 0.0250(10) Uani 0.316(10) 1 d P A 2
H44B H 0.3479 0.0895 0.7165 0.030 Uiso 0.316(10) 1 calc PR A 2
C45B C 0.4734(10) 0.1914(14) 0.7063(8) 0.048(4) Uani 0.316(10) 1 d P A 2
H45B H 0.4403 0.2017 0.7734 0.058 Uiso 0.316(10) 1 calc PR A 2
C46B C 0.5742(9) 0.2436(13) 0.6466(8) 0.034(3) Uani 0.316(10) 1 d P A 2
H46B H 0.6045 0.2997 0.6626 0.041 Uiso 0.316(10) 1 calc PR A 2

loop_
_atom_site_aniso_label
_atom_site_aniso_U_11
_atom_site_aniso_U_22
_atom_site_aniso_U_33
_atom_site_aniso_U_23
_atom_site_aniso_U_13
_atom_site_aniso_U_12
Cu1 0.01987(18) 0.01694(14) 0.01768(14) -0.00316(10) -0.00300(10) -0.00260(10)
Cl1 0.0282(4) 0.0205(3) 0.0254(3) -0.0102(2) -0.0090(2) 0.0006(2)
P1 0.0174(3) 0.0187(3) 0.0192(3) -0.0073(2) -0.0030(2) -0.0025(2)
N11 0.0180(11) 0.0144(8) 0.0176(8) -0.0032(7) -0.0052(7) 0.0012(7)
N12 0.0146(11) 0.0137(8) 0.0183(8) -0.0023(7) -0.0040(7) 0.0003(7)
N13 0.0138(12) 0.0181(9) 0.0259(10) -0.0005(7) -0.0013(8) -0.0018(7)
N14 0.0133(13) 0.0276(11) 0.0388(11) 0.0027(9) -0.0066(9) -0.0017(8)
N15 0.0163(12) 0.0272(10) 0.0261(10) -0.0022(8) -0.0058(8) 0.0014(8)
C11 0.0154(14) 0.0196(10) 0.0183(10) -0.0058(8) -0.0025(8) -0.0009(8)
C12 0.0157(14) 0.0201(11) 0.0229(11) -0.0041(9) -0.0034(9) -0.0031(8)
C13 0.0166(14) 0.0181(10) 0.0165(10) -0.0032(8) -0.0017(8) -0.0041(8)
C14 0.0132(13) 0.0180(10) 0.0204(10) -0.0078(8) -0.0006(8) -0.0020(8)
C15 0.0174(14) 0.0191(10) 0.0179(10) -0.0037(8) -0.0026(8) -0.0023(8)
C16 0.0190(15) 0.0222(11) 0.0216(11) -0.0068(9) -0.0039(9) 0.0000(9)
C17 0.0183(16) 0.0251(12) 0.0390(14) 0.0049(10) -0.0016(11) -0.0068(9)
C21 0.0176(13) 0.0166(10) 0.0179(10) -0.0026(8) -0.0008(8) -0.0058(8)
C22 0.0232(15) 0.0277(12) 0.0221(11) -0.0083(9) -0.0016(9) -0.0020(9)
C23 0.0232(16) 0.0267(12) 0.0336(13) -0.0084(10) -0.0023(10) 0.0030(9)
C24 0.0249(15) 0.0235(12) 0.0277(12) -0.0001(9) -0.0094(10) -0.0043(9)
C25 0.0299(16) 0.0282(12) 0.0237(12) -0.0075(10) -0.0087(10) -0.0028(10)
C26 0.0271(15) 0.0223(11) 0.0236(11) -0.0076(9) -0.0053(10) 0.0003(9)
C31 0.0279(16) 0.0241(12) 0.0317(12) -0.0138(10) -0.0163(11) 0.0049(9)
C41 0.0202(16) 0.0399(14) 0.0222(11) -0.0135(10) 0.0003(9) -0.0073(10)
C42 0.0230(15) 0.0197(11) 0.0217(11) -0.0063(9) -0.0016(9) -0.0001(9)
C111 0.0143(13) 0.0200(10) 0.0180(10) -0.0036(8) -0.0009(8) 0.0010(8)
C112 0.0210(15) 0.0223(11) 0.0340(13) -0.0059(10) -0.0065(10) -0.0020(9)
C113 0.0196(16) 0.0303(13) 0.0366(13) -0.0027(10) -0.0124(11) -0.0004(10)
C114 0.0221(15) 0.0241(12) 0.0274(12) 0.0008(9) -0.0033(10) 0.0064(9)
C115 0.0235(15) 0.0201(11) 0.0271(12) -0.0041(9) -0.0008(10) 0.0002(9)
C116 0.0199(14) 0.0238(11) 0.0207(11) -0.0056(9) -0.0047(9) -0.0001(9)
C131 0.0178(14) 0.0156(10) 0.0186(10) -0.0042(8) -0.0064(9) -0.0020(8)
C132 0.0200(14) 0.0226(11) 0.0204(11) -0.0069(9) -0.0035(9) -0.0033(9)
C133 0.0318(16) 0.0227(11) 0.0239(11) -0.0029(9) -0.0049(10) -0.0097(10)
C134 0.0335(17) 0.0152(11) 0.0339(13) -0.0052(9) -0.0156(11) -0.0012(9)
C135 0.0189(15) 0.0239(12) 0.0399(13) -0.0168(10) -0.0094(10) 0.0036(9)
C136 0.0184(14) 0.0229(11) 0.0231(11) -0.0069(9) -0.0033(9) -0.0036(9)
C161 0.0252(16) 0.0309(13) 0.0262(12) 0.0050(10) -0.0062(10) 0.0011(10)
C162 0.044(2) 0.0370(16) 0.083(2) -0.0249(15) -0.0276(17) 0.0044(13)
C163 0.043(2) 0.060(2) 0.090(2) -0.0538(19) -0.0321(18) 0.0204(15)
C164 0.0214(19) 0.087(2) 0.0379(15) -0.0324(15) -0.0111(12) 0.0137(14)
C165 0.0206(16) 0.0373(14) 0.0318(13) -0.0034(11) -0.0094(11) 0.0029(10)
C32A 0.063(2) 0.0276(14) 0.0529(18) -0.0134(13) 0.0186(15) -0.0159(13)
C33A 0.093(5) 0.0254(18) 0.025(4) -0.002(2) -0.013(3) -0.019(2)
C34A 0.083(5) 0.021(4) 0.084(8) -0.026(5) -0.045(5) 0.006(3)
C35A 0.047(3) 0.057(3) 0.118(6) -0.065(4) -0.013(4) 0.015(2)
C36A 0.034(3) 0.040(3) 0.076(4) -0.038(3) 0.001(3) -0.0031(18)
C43A 0.0199(15) 0.0258(12) 0.0355(13) -0.0093(10) -0.0055(10) -0.0019(9)
C44A 0.017(2) 0.020(3) 0.0328(16) -0.006(2) 0.0026(13) -0.001(2)
C45A 0.029(3) 0.056(3) 0.0193(19) -0.013(2) 0.0060(17) -0.016(2)
C46A 0.030(3) 0.050(3) 0.027(2) -0.021(2) -0.0016(17) -0.013(2)
C32B 0.063(2) 0.0276(14) 0.0529(18) -0.0134(13) 0.0186(15) -0.0159(13)
C33B 0.093(5) 0.0254(18) 0.025(4) -0.002(2) -0.013(3) -0.019(2)
C34B 0.083(5) 0.021(4) 0.084(8) -0.026(5) -0.045(5) 0.006(3)
C35B 0.047(3) 0.057(3) 0.118(6) -0.065(4) -0.013(4) 0.015(2)
C36B 0.034(3) 0.040(3) 0.076(4) -0.038(3) 0.001(3) -0.0031(18)
C43B 0.0199(15) 0.0258(12) 0.0355(13) -0.0093(10) -0.0055(10) -0.0019(9)
C44B 0.017(2) 0.020(3) 0.0328(16) -0.006(2) 0.0026(13) -0.001(2)
C45B 0.028(7) 0.091(11) 0.029(5) -0.027(6) 0.007(4) -0.015(6)
C46B 0.016(6) 0.062(8) 0.035(5) -0.032(6) 0.009(4) -0.015(5)

loop_
_atom_type_symbol
_atom_type_description
_atom_type_scat_dispersion_real
_atom_type_scat_dispersion_imag
_atom_type_scat_source
C C 0.0033 0.0016 'International Tables Vol C Tables 4.2.6.8 and 6.1.1.4'
H H 0.0000 0.0000 'International Tables Vol C Tables 4.2.6.8 and 6.1.1.4'
N N 0.0061 0.0033 'International Tables Vol C Tables 4.2.6.8 and 6.1.1.4'
Cl Cl 0.1484 0.1585 'International Tables Vol C Tables 4.2.6.8 and 6.1.1.4'
Cu Cu 0.3201 1.2651 'International Tables Vol C Tables 4.2.6.8 and 6.1.1.4'
P P 0.1023 0.0942 'International Tables Vol C Tables 4.2.6.8 and 6.1.1.4'

loop_
_geom_angle_atom_site_label_1
_geom_angle_atom_site_label_2
_geom_angle_atom_site_label_3
_geom_angle
N11 Cu1 N13 76.75(7)
N11 Cu1 P1 113.79(5)
N13 Cu1 P1 110.28(5)
N11 Cu1 Cl1 114.85(5)
N13 Cu1 Cl1 100.88(5)
P1 Cu1 Cl1 126.67(2)
C31 P1 C21 100.75(10)
C31 P1 C41 106.69(11)
C21 P1 C41 102.86(10)
C31 P1 Cu1 109.89(7)
C21 P1 Cu1 122.98(7)
C41 P1 Cu1 112.14(7)
C11 N11 N12 106.07(16)
C11 N11 Cu1 135.16(13)
N12 N11 Cu1 110.87(13)
N11 N12 C13 110.75(17)
N11 N12 C14 117.36(16)
C13 N12 C14 131.89(17)
C17 N13 C14 114.52(18)
C17 N13 Cu1 128.33(14)
C14 N13 Cu1 115.79(15)
C17 N14 C16 115.7(2)
C16 N15 C161 122.6(2)
C16 N15 C165 121.56(19)
C161 N15 C165 112.20(18)
N11 C11 C12 110.42(18)
N11 C11 C111 121.18(18)
C12 C11 C111 128.4(2)
C13 C12 C11 106.78(19)
C13 C12 H12 126.6
C11 C12 H12 126.6
C12 C13 N12 105.97(18)
C12 C13 C131 128.55(19)
N12 C13 C131 125.3(2)
N13 C14 C15 123.4(2)
N13 C14 N12 113.16(18)
C15 C14 N12 123.39(18)
C14 C15 C16 116.87(19)
C14 C15 H15 121.6
C16 C15 H15 121.6
N15 C16 N14 115.6(2)
N15 C16 C15 123.9(2)
N14 C16 C15 120.46(19)
N14 C17 N13 128.7(2)
N14 C17 H17 115.7
N13 C17 H17 115.7
C22 C21 C26 118.7(2)
C22 C21 P1 119.01(16)
C26 C21 P1 122.28(17)
C21 C22 C23 120.4(2)
C21 C22 H22 119.8
C23 C22 H22 119.8
C24 C23 C22 120.1(2)
C24 C23 H23 119.9
C22 C23 H23 119.9
C23 C24 C25 120.2(2)
C23 C24 H24 119.9
C25 C24 H24 119.9
C24 C25 C26 119.7(2)
C24 C25 H25 120.2
C26 C25 H25 120.2
C25 C26 C21 120.9(2)
C25 C26 H26 119.6
C21 C26 H26 119.6
C36B C31 C32A 104.3(6)
C36B C31 C36A 34.7(5)
C32A C31 C36A 120.4(3)
C36B C31 P1 130.4(5)
C32A C31 P1 116.9(2)
C36A C31 P1 122.5(2)
C42 C41 C46A 115.0(3)
C42 C41 C46B 119.4(4)
C46A C41 C46B 34.4(5)
C42 C41 P1 118.67(17)
C46A C41 P1 124.6(2)
C46B C41 P1 117.5(4)
C41 C42 C43A 121.6(2)
C41 C42 H42 119.2
C43A C42 H42 119.2
C112 C111 C116 119.12(19)
C112 C111 C11 120.48(19)
C116 C111 C11 120.38(19)
C111 C112 C113 120.1(2)
C111 C112 H112 120.0
C113 C112 H112 120.0
C114 C113 C112 120.7(2)
C114 C113 H113 119.7
C112 C113 H113 119.7
C113 C114 C115 119.6(2)
C113 C114 H114 120.2
C115 C114 H114 120.2
C114 C115 C116 120.2(2)
C114 C115 H115 119.9
C116 C115 H115 119.9
C115 C116 C111 120.3(2)
C115 C116 H116 119.9
C111 C116 H116 119.9
C136 C131 C132 119.25(19)
C136 C131 C13 121.89(18)
C132 C131 C13 118.7(2)
C133 C132 C131 120.3(2)
C133 C132 H132 119.9
C131 C132 H132 119.9
C134 C133 C132 120.2(2)
C134 C133 H133 119.9
C132 C133 H133 119.9
C133 C134 C135 119.9(2)
C133 C134 H134 120.0
C135 C134 H134 120.0
C134 C135 C136 120.3(2)
C134 C135 H135 119.9
C136 C135 H135 119.9
C135 C136 C131 120.0(2)
C135 C136 H136 120.0
C131 C136 H136 120.0
N15 C161 C162 109.3(2)
N15 C161 H16C 109.8
C162 C161 H16C 109.8
N15 C161 H16D 109.8
C162 C161 H16D 109.8
H16C C161 H16D 108.3
C161 C162 C163 110.9(2)
C161 C162 H16G 109.5
C163 C162 H16G 109.5
C161 C162 H16H 109.5
C163 C162 H16H 109.5
H16G C162 H16H 108.0
C164 C163 C162 111.7(2)
C164 C163 H16I 109.3
C162 C163 H16I 109.3
C164 C163 H16J 109.3
C162 C163 H16J 109.3
H16I C163 H16J 107.9
C165 C164 C163 110.5(2)
C165 C164 H16E 109.5
C163 C164 H16E 109.5
C165 C164 H16F 109.5
C163 C164 H16F 109.5
H16E C164 H16F 108.1
N15 C165 C164 109.3(2)
N15 C165 H16A 109.8
C164 C165 H16A 109.8
N15 C165 H16B 109.8
C164 C165 H16B 109.8
H16A C165 H16B 108.3
C31 C32A C33A 120.8(5)
C31 C32A H32A 119.6
C33A C32A H32A 119.6
C34A C33A C32A 118.3(9)
C34A C33A H33A 120.9
C32A C33A H33A 120.9
C33A C34A C35A 122.8(9)
C33A C34A H34A 118.6
C35A C34A H34A 118.6
C34A C35A C36A 118.5(7)
C34A C35A H35A 120.7
C36A C35A H35A 120.7
C35A C36A C31 118.0(4)
C35A C36A H36A 121.0
C31 C36A H36A 121.0
C44A C43A C42 123.1(3)
C44A C43A H43A 118.5
C42 C43A H43A 118.5
C43A C44A C45A 117.0(4)
C43A C44A H44A 121.5
C45A C44A H44A 121.5
C46A C45A C44A 120.7(4)
C46A C45A H45A 119.6
C44A C45A H45A 119.6
C45A C46A C41 121.9(3)
C45A C46A H46A 119.1
C41 C46A H46A 119.1
C34B C33B H33B 120.7
C35B C34B C33B 111(3)
C35B C34B H34B 124.5
C33B C34B H34B 124.5
C34B C35B C36B 124.7(19)
C34B C35B H35B 117.6
C36B C35B H35B 117.6
C31 C36B C35B 125.9(11)
C31 C36B H36B 117.0
C35B C36B H36B 117.0
C45B C44B H44B 118.7
C46B C45B C44B 121.9(9)
C46B C45B H45B 119.1
C44B C45B H45B 119.1
C45B C46B C41 115.2(8)
C45B C46B H46B 122.4
C41 C46B H46B 122.4

loop_
_geom_bond_atom_site_label_1
_geom_bond_atom_site_label_2
_geom_bond_distance
Cu1 N11 2.1234(17)
Cu1 N13 2.1273(17)
Cu1 P1 2.1897(6)
Cu1 Cl1 2.2752(5)
P1 C31 1.827(2)
P1 C21 1.830(2)
P1 C41 1.834(2)
N11 C11 1.324(3)
N11 N12 1.378(2)
N12 C13 1.383(3)
N12 C14 1.413(3)
N13 C17 1.325(3)
N13 C14 1.346(3)
N14 C17 1.323(3)
N14 C16 1.365(3)
N15 C16 1.355(3)
N15 C161 1.461(3)
N15 C165 1.464(3)
C11 C12 1.414(3)
C11 C111 1.475(3)
C12 C13 1.370(3)
C12 H12 0.9500
C13 C131 1.476(3)
C14 C15 1.369(3)
C15 C16 1.405(3)
C15 H15 0.9500
C17 H17 0.9500
C21 C22 1.387(3)
C21 C26 1.398(3)
C22 C23 1.394(3)
C22 H22 0.9500
C23 C24 1.379(3)
C23 H23 0.9500
C24 C25 1.385(3)
C24 H24 0.9500
C25 C26 1.385(3)
C25 H25 0.9500
C26 H26 0.9500
C31 C36B 1.334(10)
C31 C32A 1.359(4)
C31 C36A 1.431(5)
C41 C42 1.374(3)
C41 C46A 1.413(5)
C41 C46B 1.466(10)
C42 C43A 1.388(3)
C42 H42 0.9500
C111 C112 1.387(3)
C111 C116 1.397(3)
C112 C113 1.390(3)
C112 H112 0.9500
C113 C114 1.380(3)
C113 H113 0.9500
C114 C115 1.384(3)
C114 H114 0.9500
C115 C116 1.388(3)
C115 H115 0.9500
C116 H116 0.9500
C131 C136 1.394(3)
C131 C132 1.395(3)
C132 C133 1.386(3)
C132 H132 0.9500
C133 C134 1.381(3)
C133 H133 0.9500
C134 C135 1.385(3)
C134 H134 0.9500
C135 C136 1.387(3)
C135 H135 0.9500
C136 H136 0.9500
C161 C162 1.515(4)
C161 H16C 0.9900
C161 H16D 0.9900
C162 C163 1.527(4)
C162 H16G 0.9900
C162 H16H 0.9900
C163 C164 1.520(4)
C163 H16I 0.9900
C163 H16J 0.9900
C164 C165 1.507(4)
C164 H16E 0.9900
C164 H16F 0.9900
C165 H16A 0.9900
C165 H16B 0.9900
C32A C33A 1.389(7)
C32A H32A 0.9500
C33A C34A 1.364(11)
C33A H33A 0.9500
C34A C35A 1.399(10)
C34A H34A 0.9500
C35A C36A 1.400(6)
C35A H35A 0.9500
C36A H36A 0.9500
C43A C44A 1.342(5)
C43A H43A 0.9500
C44A C45A 1.393(7)
C44A H44A 0.9500
C45A C46A 1.384(6)
C45A H45A 0.9500
C46A H46A 0.9500
C33B C34B 1.366(19)
C33B H33B 0.9500
C34B C35B 1.350(19)
C34B H34B 0.9500
C35B C36B 1.390(13)
C35B H35B 0.9500
C36B H36B 0.9500
C44B C45B 1.378(16)
C44B H44B 0.9500
C45B C46B 1.364(13)
C45B H45B 0.9500
C46B H46B 0.9500
